data_4515288
loop_
_publ_author_name
'Yang, Yuying'
'Liu, Guangfeng'
'Liu, Jie'
'Wei, Mengmeng'
'Wang, Zhongxuan'
'Hao, Xiaotao'
'Maheswar Repaka, D. V.'
'Ramanujan, Raju V.'
'Tao, Xutang'
'Qin, Wei'
'Zhang, Qichun'

_publ_section_title
;
 Anisotropic Magnetoelectric Coupling and Cotton-Mouton Effects in the
 Organic Magnetic Charge-Transfer Complex Pyrene-F<sub>4</sub>TCNQ.
;
_journal_issue 51
_journal_name_full 'ACS applied materials &amp; interfaces'
_journal_page_first 44654
_journal_page_last 44659
_journal_paper_doi 10.1021/acsami.8b16848
_journal_volume 10
_journal_year 2018
_chemical_formula_sum 'C28 H14 N4'
_chemical_formula_weight 406.43
_space_group_crystal_system monoclinic
_space_group_IT_number 14
_space_group_name_Hall '-P 2yn'
_space_group_name_H-M_alt 'P 1 21/n 1'
_atom_sites_solution_hydrogens geom
_audit_creation_method SHELXL-2014/7
_cell_angle_alpha 90
_cell_angle_beta 103.5670(10)
_cell_angle_gamma 90
_cell_formula_units_Z 2
_cell_length_a 6.9996(7)
_cell_length_b 10.0807(10)
_cell_length_c 14.6724(15)
_cell_measurement_reflns_used 3151
_cell_measurement_temperature 296(2)
_cell_measurement_theta_max 27.48
_cell_measurement_theta_min 2.47
_cell_volume 1006.41(18)
_computing_cell_refinement 'Bruker SAINT'
_computing_data_collection 'Bruker APEX3'
_computing_data_reduction 'Bruker SAINT'
_computing_molecular_graphics 'Bruker SHELXTL'
_computing_publication_material 'Bruker SHELXTL'
_computing_structure_refinement 'SHELXL-2014 (Sheldrick 2014)'
_computing_structure_solution 'SHELXS-97 (Sheldrick 2008)'
_diffrn_ambient_temperature 296(2)
_diffrn_measured_fraction_theta_full 1.000
_diffrn_measured_fraction_theta_max 0.997
_diffrn_measurement_device_type 'Bruker APEX-II CCD'
_diffrn_measurement_method '\f and \w scans'
_diffrn_radiation_type MoK\a
_diffrn_radiation_wavelength 0.71073
_diffrn_reflns_av_R_equivalents 0.0150
_diffrn_reflns_av_unetI/netI 0.0178
_diffrn_reflns_Laue_measured_fraction_full 1.000
_diffrn_reflns_Laue_measured_fraction_max 0.997
_diffrn_reflns_limit_h_max 9
_diffrn_reflns_limit_h_min -8
_diffrn_reflns_limit_k_max 12
_diffrn_reflns_limit_k_min -13
_diffrn_reflns_limit_l_max 19
_diffrn_reflns_limit_l_min -14
_diffrn_reflns_number 6108
_diffrn_reflns_point_group_measured_fraction_full 1.000
_diffrn_reflns_point_group_measured_fraction_max 0.997
_diffrn_reflns_theta_full 25.242
_diffrn_reflns_theta_max 27.489
_diffrn_reflns_theta_min 2.474
_exptl_absorpt_coefficient_mu 0.081
_exptl_absorpt_correction_T_max 0.7456
_exptl_absorpt_correction_T_min 0.6872
_exptl_absorpt_correction_type multi-scan
_exptl_absorpt_process_details 'Bruker SADABS'
_exptl_crystal_colour black
_exptl_crystal_density_diffrn 1.341
_exptl_crystal_description prism
_exptl_crystal_F_000 420
_exptl_crystal_size_max 0.436
_exptl_crystal_size_mid 0.340
_exptl_crystal_size_min 0.109
_refine_diff_density_max 0.308
_refine_diff_density_min -0.169
_refine_diff_density_rms 0.040
_refine_ls_extinction_method none
_refine_ls_goodness_of_fit_ref 1.064
_refine_ls_hydrogen_treatment constr
_refine_ls_matrix_type full
_refine_ls_number_parameters 145
_refine_ls_number_reflns 2295
_refine_ls_number_restraints 0
_refine_ls_restrained_S_all 1.064
_refine_ls_R_factor_all 0.0415
_refine_ls_R_factor_gt 0.0344
_refine_ls_shift/su_max 0.000
_refine_ls_shift/su_mean 0.000
_refine_ls_structure_factor_coef Fsqd
_refine_ls_weighting_details 'w=1/[\s^2^(Fo^2^)+(0.1000P)^2^] where P=(Fo^2^+2Fc^2^)/3'
_refine_ls_weighting_scheme calc
_refine_ls_wR_factor_gt 0.1195
_refine_ls_wR_factor_ref 0.1311
_reflns_Friedel_coverage 0.000
_reflns_number_gt 1979
_reflns_number_total 2295
_reflns_threshold_expression 'I > 2\s(I)'
_cod_data_source_file am8b16848_si_004.cif
_cod_data_source_block 01_a
_cod_original_sg_symbol_H-M 'P 21/n'
_cod_database_code 4515288
_shelx_shelxl_version_number 2014/7
_shelx_space_group_comment
;
The symmetry employed for this shelxl refinement is uniquely defined
by the following loop, which should always be used as a source of
symmetry information in preference to the above space-group names.
They are only intended as comments.
;
_shelx_estimated_absorpt_t_min 0.965
_shelx_estimated_absorpt_t_max 0.991

loop_
_space_group_symop_operation_xyz
'x, y, z'
'-x+1/2, y+1/2, -z+1/2'
'-x, -y, -z'
'x-1/2, -y-1/2, z-1/2'

loop_
_atom_site_label
_atom_site_type_symbol
_atom_site_fract_x
_atom_site_fract_y
_atom_site_fract_z
_atom_site_U_iso_or_equiv
_atom_site_adp_type
_atom_site_occupancy
_atom_site_site_symmetry_order
_atom_site_calc_flag
_atom_site_refinement_flags_posn
_atom_site_refinement_flags_adp
N1 N 0.08659(13) 0.93426(9) 0.40309(6) 0.0251(2) Uani 1 1 d . .
C1 C 0.20114(15) 0.81092(10) 0.62949(7) 0.0195(2) Uani 1 1 d . .
N002 N 0.27270(15) 0.84872(9) 0.70334(7) 0.0280(3) Uani 1 1 d . .
C2 C 0.11610(14) 0.76355(9) 0.53662(7) 0.0170(2) Uani 1 1 d . .
C3 C 0.09940(15) 0.85830(9) 0.46250(7) 0.0184(2) Uani 1 1 d . .
C4 C 0.05877(13) 0.63346(9) 0.51930(7) 0.0159(2) Uani 1 1 d . .
C5 C 0.07380(14) 0.53874(9) 0.59433(7) 0.0171(2) Uani 1 1 d . .
H5 H 0.1220 0.5657 0.6561 0.021 Uiso 1 1 calc R U
C8 C 0.58363(14) 0.65683(10) 0.56743(8) 0.0216(3) Uani 1 1 d . .
C7 C 0.61693(15) 0.78981(11) 0.54831(8) 0.0262(3) Uani 1 1 d . .
H7 H 0.6589 0.8490 0.5976 0.031 Uiso 1 1 calc R U
C6 C 0.01855(14) 0.41121(9) 0.57588(7) 0.0167(2) Uani 1 1 d . .
H6 H 0.0304 0.3513 0.6251 0.020 Uiso 1 1 calc R U
C9 C 0.51707(14) 0.56793(10) 0.49107(7) 0.0190(3) Uani 1 1 d . .
C10 C 0.48612(15) 0.61443(10) 0.39736(8) 0.0216(3) Uani 1 1 d . .
C11 C 0.52369(15) 0.74853(11) 0.38195(8) 0.0264(3) Uani 1 1 d . .
H11 H 0.5052 0.7800 0.3209 0.032 Uiso 1 1 calc R U
C12 C 0.58789(16) 0.83428(11) 0.45646(9) 0.0278(3) Uani 1 1 d . .
H12 H 0.6119 0.9227 0.4449 0.033 Uiso 1 1 calc R U
C13 C 0.42218(15) 0.52230(11) 0.32205(8) 0.0250(3) Uani 1 1 d . .
H13 H 0.4027 0.5517 0.2605 0.030 Uiso 1 1 calc R U
C14 C 0.38956(15) 0.39335(11) 0.33879(8) 0.0242(3) Uani 1 1 d . .
H14 H 0.3488 0.3358 0.2884 0.029 Uiso 1 1 calc R U

loop_
_atom_site_aniso_label
_atom_site_aniso_U_11
_atom_site_aniso_U_22
_atom_site_aniso_U_33
_atom_site_aniso_U_23
_atom_site_aniso_U_13
_atom_site_aniso_U_12
N1 0.0297(5) 0.0255(5) 0.0201(5) 0.0025(4) 0.0056(4) 0.0013(4)
C1 0.0204(5) 0.0209(5) 0.0177(5) 0.0004(4) 0.0053(4) 0.0049(4)
N002 0.0325(6) 0.0310(5) 0.0187(5) -0.0037(4) 0.0023(4) 0.0050(4)
C2 0.0155(5) 0.0227(5) 0.0130(5) 0.0010(4) 0.0038(4) 0.0045(4)
C3 0.0172(5) 0.0216(5) 0.0163(5) -0.0031(4) 0.0037(4) 0.0019(4)
C4 0.0104(5) 0.0234(5) 0.0139(5) 0.0003(4) 0.0028(4) 0.0048(3)
C5 0.0146(5) 0.0249(5) 0.0114(5) 0.0005(4) 0.0020(4) 0.0039(4)
C8 0.0125(5) 0.0302(6) 0.0222(6) -0.0054(4) 0.0041(4) 0.0040(4)
C7 0.0178(5) 0.0293(6) 0.0315(6) -0.0084(5) 0.0058(4) 0.0009(4)
C6 0.0145(5) 0.0236(5) 0.0116(5) 0.0027(4) 0.0023(4) 0.0041(4)
C9 0.0108(5) 0.0279(5) 0.0187(5) -0.0039(4) 0.0044(4) 0.0035(4)
C10 0.0133(5) 0.0318(5) 0.0204(6) -0.0010(4) 0.0054(4) 0.0053(4)
C11 0.0190(6) 0.0341(6) 0.0272(6) 0.0037(5) 0.0077(5) 0.0070(4)
C12 0.0195(6) 0.0268(5) 0.0380(7) -0.0001(5) 0.0086(5) 0.0030(4)
C13 0.0186(5) 0.0390(6) 0.0175(5) -0.0011(5) 0.0042(4) 0.0062(4)
C14 0.0163(5) 0.0373(6) 0.0183(5) -0.0098(4) 0.0027(4) 0.0032(4)

loop_
_atom_type_symbol
_atom_type_description
_atom_type_scat_dispersion_real
_atom_type_scat_dispersion_imag
_atom_type_scat_source
C C 0.0033 0.0016 'International Tables Vol C Tables 4.2.6.8 and 6.1.1.4'
H H 0.0000 0.0000 'International Tables Vol C Tables 4.2.6.8 and 6.1.1.4'
N N 0.0061 0.0033 'International Tables Vol C Tables 4.2.6.8 and 6.1.1.4'

loop_
_geom_angle_atom_site_label_1
_geom_angle_atom_site_label_2
_geom_angle_atom_site_label_3
_geom_angle
_geom_angle_site_symmetry_1
_geom_angle_site_symmetry_3
N002 C1 C2 178.65(11) . .
C4 C2 C3 121.79(9) . .
C4 C2 C1 122.01(9) . .
C3 C2 C1 116.18(9) . .
N1 C3 C2 179.80(11) . .
C2 C4 C5 121.57(9) . .
C2 C4 C6 120.09(9) . 3_566
C5 C4 C6 118.34(9) . 3_566
C6 C5 C4 120.71(9) . .
C6 C5 H5 119.6 . .
C4 C5 H5 119.6 . .
C7 C8 C9 118.92(10) . .
C7 C8 C14 122.59(10) . 3_666
C9 C8 C14 118.48(9) . 3_666
C12 C7 C8 120.66(10) . .
C12 C7 H7 119.7 . .
C8 C7 H7 119.7 . .
C5 C6 C4 120.95(9) . 3_566
C5 C6 H6 119.5 . .
C4 C6 H6 119.5 3_566 .
C10 C9 C8 120.07(10) . .
C10 C9 C9 120.07(12) . 3_666
C8 C9 C9 119.86(12) . 3_666
C11 C10 C9 118.77(10) . .
C11 C10 C13 122.41(10) . .
C9 C10 C13 118.81(10) . .
C12 C11 C10 120.81(11) . .
C12 C11 H11 119.6 . .
C10 C11 H11 119.6 . .
C11 C12 C7 120.76(10) . .
C11 C12 H12 119.6 . .
C7 C12 H12 119.6 . .
C14 C13 C10 121.25(10) . .
C14 C13 H13 119.4 . .
C10 C13 H13 119.4 . .
C13 C14 C8 121.52(10) . 3_666
C13 C14 H14 119.2 . .
C8 C14 H14 119.2 3_666 .

loop_
_geom_bond_atom_site_label_1
_geom_bond_atom_site_label_2
_geom_bond_distance
_geom_bond_site_symmetry_2
N1 C3 1.1477(13) .
C1 N002 1.1470(14) .
C1 C2 1.4348(14) .
C2 C4 1.3776(13) .
C2 C3 1.4315(14) .
C4 C5 1.4423(13) .
C4 C6 1.4462(13) 3_566
C5 C6 1.3515(14) .
C5 H5 0.9300 .
C8 C7 1.4003(15) .
C8 C9 1.4249(14) .
C8 C14 1.4364(15) 3_666
C7 C12 1.3892(17) .
C7 H7 0.9300 .
C6 C4 1.4462(13) 3_566
C6 H6 0.9300 .
C9 C10 1.4204(15) .
C9 C9 1.425(2) 3_666
C10 C11 1.4056(15) .
C10 C13 1.4324(15) .
C11 C12 1.3834(16) .
C11 H11 0.9300 .
C12 H12 0.9300 .
C13 C14 1.3522(16) .
C13 H13 0.9300 .
C14 C8 1.4364(15) 3_666
C14 H14 0.9300 .
